data_7720410
loop_
_publ_author_name
'Liu, Bo-Yu'
'Abdukader, Ablimit'
'Huang, Jian-Bo'
'Wang, Lu-Lu'
'Wang, Duo-Zhi'

_publ_section_title
;
 Self-assembly of binuclear/hexanuclear lanthanide complexes for
 functional catalysis.
;
_journal_issue 5
_journal_name_full 'Dalton transactions (Cambridge, England : 2003)'
_journal_page_first 2312
_journal_page_last 2317
_journal_paper_doi 10.1039/d5dt02757h
_journal_volume 55
_journal_year 2026
_chemical_formula_sum 'C22 H26 N12 Nd2 O22'
_chemical_formula_weight 1099.03
_space_group_crystal_system triclinic
_space_group_IT_number 2
_space_group_name_Hall '-P 1'
_space_group_name_H-M_alt 'P -1'
_atom_sites_solution_hydrogens mixed
_audit_creation_method SHELXL-2018/3
_audit_update_record
;
2025-06-05 deposited with the CCDC.	2025-12-23 downloaded from the CCDC.
;
_cell_angle_alpha 95.586(3)
_cell_angle_beta 94.771(3)
_cell_angle_gamma 96.714(3)
_cell_formula_units_Z 1
_cell_length_a 8.5601(10)
_cell_length_b 9.1050(10)
_cell_length_c 11.3843(12)
_cell_measurement_reflns_used 9890
_cell_measurement_temperature 296(2)
_cell_measurement_theta_max 25.04
_cell_measurement_theta_min 2.41
_cell_volume 873.00(17)
_computing_structure_refinement 'SHELXL-2018/3 (Sheldrick, 2018)'
_computing_structure_solution 'SHELXT 2018/2 (Sheldrick, 2018)'
_diffrn_ambient_temperature 296(2)
_diffrn_measured_fraction_theta_full 0.994
_diffrn_measured_fraction_theta_max 0.994
_diffrn_measurement_device_type ccd
_diffrn_radiation_type MoK\a
_diffrn_radiation_wavelength 0.71073
_diffrn_reflns_av_R_equivalents 0.0402
_diffrn_reflns_av_unetI/netI 0.0339
_diffrn_reflns_Laue_measured_fraction_full 0.994
_diffrn_reflns_Laue_measured_fraction_max 0.994
_diffrn_reflns_limit_h_max 10
_diffrn_reflns_limit_h_min -10
_diffrn_reflns_limit_k_max 10
_diffrn_reflns_limit_k_min -10
_diffrn_reflns_limit_l_max 13
_diffrn_reflns_limit_l_min -12
_diffrn_reflns_number 17411
_diffrn_reflns_point_group_measured_fraction_full 0.994
_diffrn_reflns_point_group_measured_fraction_max 0.994
_diffrn_reflns_theta_full 25.071
_diffrn_reflns_theta_max 25.071
_diffrn_reflns_theta_min 2.407
_exptl_absorpt_coefficient_mu 3.049
_exptl_absorpt_correction_type multi-scan
_exptl_absorpt_process_details sadabs
_exptl_crystal_colour colorless
_exptl_crystal_density_diffrn 2.090
_exptl_crystal_description Block
_exptl_crystal_F_000 538
_exptl_crystal_size_max 0.220
_exptl_crystal_size_mid 0.200
_exptl_crystal_size_min 0.180
_exptl_transmission_factor_max 0.864
_exptl_transmission_factor_min 0.864
_refine_diff_density_max 0.560
_refine_diff_density_min -0.545
_refine_diff_density_rms 0.105
_refine_ls_extinction_method none
_refine_ls_goodness_of_fit_ref 1.094
_refine_ls_hydrogen_treatment constr
_refine_ls_matrix_type full
_refine_ls_number_parameters 262
_refine_ls_number_reflns 3073
_refine_ls_number_restraints 1
_refine_ls_restrained_S_all 1.100
_refine_ls_R_factor_all 0.0348
_refine_ls_R_factor_gt 0.0275
_refine_ls_shift/su_max 0.001
_refine_ls_shift/su_mean 0.000
_refine_ls_structure_factor_coef Fsqd
_refine_ls_weighting_details 'w=1/[\s^2^(Fo^2^)+(0.0116P)^2^+1.5527P] where P=(Fo^2^+2Fc^2^)/3'
_refine_ls_weighting_scheme calc
_refine_ls_wR_factor_gt 0.0481
_refine_ls_wR_factor_ref 0.0510
_reflns_Friedel_coverage 0.000
_reflns_number_gt 2768
_reflns_number_total 3073
_reflns_threshold_expression 'I > 2\s(I)'
_cod_data_source_file d5dt02757h2.cif
_cod_data_source_block 1_a_CCDC3
_cod_database_code 7720410
_shelx_shelxl_version_number 2018/3
_shelx_space_group_comment
;
The symmetry employed for this shelxl refinement is uniquely defined
by the following loop, which should always be used as a source of
symmetry information in preference to the above space-group names.
They are only intended as comments.
;
_shelx_estimated_absorpt_t_min 0.554
_shelx_estimated_absorpt_t_max 0.610

loop_
_space_group_symop_operation_xyz
'x, y, z'
'-x, -y, -z'

loop_
_atom_site_label
_atom_site_type_symbol
_atom_site_fract_x
_atom_site_fract_y
_atom_site_fract_z
_atom_site_U_iso_or_equiv
_atom_site_adp_type
_atom_site_occupancy
_atom_site_site_symmetry_order
_atom_site_calc_flag
_atom_site_refinement_flags_posn
_atom_site_refinement_flags_adp
_atom_site_refinement_flags_occupancy
_atom_site_disorder_assembly
_atom_site_disorder_group
C1 C 0.9613(5) 0.7654(4) 0.0264(3) 0.0330(10) Uani 1 1 d . . . . .
H1 H 1.026603 0.855279 0.043887 0.040 Uiso 1 1 calc R U . . .
C2 C 0.8447(5) 0.5578(4) -0.0714(3) 0.0316(9) Uani 1 1 d . . . . .
H2 H 0.813477 0.479476 -0.130565 0.038 Uiso 1 1 calc R U . . .
C3 C 0.7949(4) 0.5744(4) 0.0382(3) 0.0256(9) Uani 1 1 d . . . . .
C4 C 0.6816(4) 0.4848(4) 0.0981(3) 0.0250(8) Uani 1 1 d . . . . .
C5 C 0.5312(4) 0.4168(4) 0.2312(3) 0.0251(9) Uani 1 1 d . . . . .
C6 C 0.5100(4) 0.3016(4) 0.1386(3) 0.0268(9) Uani 1 1 d . . . . .
C7 C 0.4083(5) 0.1716(4) 0.1417(4) 0.0353(10) Uani 1 1 d . . . . .
H7 H 0.393967 0.095992 0.079247 0.042 Uiso 1 1 calc R U . . .
C8 C 0.3301(5) 0.1606(4) 0.2413(3) 0.0346(10) Uani 1 1 d . . . . .
H8 H 0.261533 0.074936 0.246583 0.042 Uiso 1 1 calc R U . . .
C9 C 0.3501(5) 0.2744(4) 0.3357(3) 0.0302(9) Uani 1 1 d . . . . .
C10 C 0.4505(5) 0.4044(4) 0.3295(3) 0.0307(9) Uani 1 1 d . . . . .
H10 H 0.462669 0.481323 0.390770 0.037 Uiso 1 1 calc R U . . .
C11 C 0.2742(5) 0.2573(4) 0.4469(3) 0.0307(9) Uani 1 1 d . . . . .
N1 N 0.6408(3) 0.5313(3) 0.2037(3) 0.0261(7) Uani 1 1 d . . . . .
N2 N 0.6070(4) 0.3485(3) 0.0555(3) 0.0300(8) Uani 1 1 d . . . . .
H2A H 0.618067 0.299978 -0.011389 0.036 Uiso 1 1 calc R U . . .
N3 N 0.8676(4) 0.7060(3) 0.1001(3) 0.0302(8) Uani 1 1 d . . . . .
N4 N 0.9499(4) 0.6798(4) -0.0764(3) 0.0366(8) Uani 1 1 d . . . . .
H4 H 1.001049 0.698824 -0.136200 0.044 Uiso 1 1 calc R U . . .
N5 N 0.5402(4) 0.1905(4) 0.7693(3) 0.0400(9) Uani 1 1 d . . . . .
N6 N 0.1598(4) -0.1128(4) 0.7309(3) 0.0392(9) Uani 1 1 d . . . . .
Nd1 Nd 0.20503(2) 0.21880(2) 0.68837(2) 0.02542(8) Uani 1 1 d D . . . .
O1 O 0.2972(4) 0.3633(3) 0.5291(2) 0.0422(8) Uani 1 1 d . . . . .
O2 O 0.1915(3) 0.1386(3) 0.4651(2) 0.0397(7) Uani 1 1 d . . . . .
O3 O 0.5010(3) 0.1972(4) 0.6618(3) 0.0498(8) Uani 1 1 d . . . . .
O4 O 0.6802(4) 0.2128(4) 0.8119(3) 0.0556(9) Uani 1 1 d . . . . .
O5 O 0.4322(3) 0.1646(3) 0.8353(2) 0.0412(7) Uani 1 1 d . . . . .
O6 O 0.0360(3) 0.4263(3) 0.6690(3) 0.0495(8) Uani 1 1 d . . . . .
H6A H -0.053012 0.418029 0.628287 0.074 Uiso 1 1 d DR U . . .
H6B H 0.085418 0.506539 0.651537 0.074 Uiso 1 1 d DR U . . .
O7 O -0.0739(3) 0.1231(3) 0.6479(3) 0.0444(8) Uani 1 1 d . . . . .
H7A H -0.114666 0.163640 0.590035 0.067 Uiso 1 1 d R U . . .
H7B H -0.123766 0.151050 0.706595 0.067 Uiso 1 1 d R U . . .
O8 O 0.2159(4) -0.0616(3) 0.6432(3) 0.0463(8) Uani 1 1 d . . . . .
O9 O 0.1249(4) -0.0225(3) 0.8104(3) 0.0568(9) Uani 1 1 d . . . . .
O10 O 0.1395(4) -0.2475(3) 0.7381(3) 0.0578(9) Uani 1 1 d . . . . .
O11 O 0.7847(5) 0.3532(5) 0.5136(4) 0.1013(16) Uani 1 1 d . . . . .
H11A H 0.753134 0.284649 0.457736 0.152 Uiso 1 1 d R U . . .
H11B H 0.722084 0.418079 0.504856 0.152 Uiso 1 1 d R U . . .

loop_
_atom_site_aniso_label
_atom_site_aniso_U_11
_atom_site_aniso_U_22
_atom_site_aniso_U_33
_atom_site_aniso_U_23
_atom_site_aniso_U_13
_atom_site_aniso_U_12
C1 0.035(2) 0.028(2) 0.036(2) 0.0035(19) 0.0096(19) -0.0024(18)
C2 0.042(2) 0.030(2) 0.023(2) 0.0028(17) 0.0059(18) 0.0046(19)
C3 0.032(2) 0.021(2) 0.024(2) 0.0021(16) 0.0035(17) 0.0038(17)
C4 0.028(2) 0.024(2) 0.022(2) 0.0004(16) -0.0001(16) 0.0028(17)
C5 0.025(2) 0.024(2) 0.025(2) 0.0042(17) 0.0005(17) -0.0021(17)
C6 0.028(2) 0.022(2) 0.028(2) 0.0026(17) 0.0010(17) -0.0005(17)
C7 0.046(3) 0.025(2) 0.031(2) -0.0051(18) 0.005(2) -0.0028(19)
C8 0.042(3) 0.025(2) 0.034(2) 0.0003(18) 0.006(2) -0.0082(19)
C9 0.032(2) 0.029(2) 0.027(2) 0.0036(17) 0.0002(17) -0.0053(18)
C10 0.037(2) 0.027(2) 0.024(2) -0.0034(17) 0.0012(18) -0.0063(18)
C11 0.039(2) 0.028(2) 0.023(2) 0.0048(18) 0.0006(18) -0.0035(19)
N1 0.0286(18) 0.0243(17) 0.0233(17) 0.0003(14) 0.0051(14) -0.0046(14)
N2 0.038(2) 0.0268(18) 0.0230(17) -0.0041(14) 0.0067(15) -0.0009(15)
N3 0.0340(19) 0.0274(18) 0.0285(18) 0.0017(15) 0.0088(15) -0.0027(15)
N4 0.043(2) 0.039(2) 0.032(2) 0.0115(16) 0.0169(16) 0.0074(17)
N5 0.040(2) 0.030(2) 0.046(3) -0.0063(17) 0.000(2) 0.0019(17)
N6 0.044(2) 0.033(2) 0.042(2) 0.0081(18) 0.0139(18) 0.0015(17)
Nd1 0.03123(13) 0.02108(12) 0.02192(12) 0.00114(8) 0.00498(9) -0.00595(9)
O1 0.065(2) 0.0314(16) 0.0245(15) -0.0013(13) 0.0103(14) -0.0171(14)
O2 0.0567(19) 0.0277(16) 0.0293(16) 0.0012(12) 0.0072(14) -0.0180(14)
O3 0.0461(19) 0.068(2) 0.0322(18) 0.0002(16) 0.0056(15) -0.0029(16)
O4 0.0346(19) 0.057(2) 0.068(2) -0.0109(17) -0.0077(16) 0.0009(16)
O5 0.0456(18) 0.0459(18) 0.0334(17) 0.0047(14) 0.0074(14) 0.0076(15)
O6 0.0451(19) 0.0318(17) 0.069(2) 0.0108(15) -0.0079(16) -0.0023(14)
O7 0.0398(17) 0.0374(17) 0.0532(19) -0.0009(14) 0.0076(14) -0.0051(14)
O8 0.066(2) 0.0369(17) 0.0376(17) 0.0121(14) 0.0176(16) -0.0023(15)
O9 0.081(2) 0.0381(19) 0.052(2) -0.0029(16) 0.0313(18) 0.0002(17)
O10 0.087(3) 0.0258(18) 0.067(2) 0.0163(16) 0.0343(19) 0.0061(17)
O11 0.094(3) 0.083(3) 0.115(4) -0.036(3) -0.048(3) 0.043(2)

loop_
_atom_type_symbol
_atom_type_description
_atom_type_scat_dispersion_real
_atom_type_scat_dispersion_imag
_atom_type_scat_source
C C 0.0033 0.0016 'International Tables Vol C Tables 4.2.6.8 and 6.1.1.4'
H H 0.0000 0.0000 'International Tables Vol C Tables 4.2.6.8 and 6.1.1.4'
N N 0.0061 0.0033 'International Tables Vol C Tables 4.2.6.8 and 6.1.1.4'
Nd Nd -0.1943 3.0179 'International Tables Vol C Tables 4.2.6.8 and 6.1.1.4'
O O 0.0106 0.0060 'International Tables Vol C Tables 4.2.6.8 and 6.1.1.4'

loop_
_geom_angle_atom_site_label_1
_geom_angle_atom_site_label_2
_geom_angle_atom_site_label_3
_geom_angle
_geom_angle_site_symmetry_1
_geom_angle_site_symmetry_3
_geom_angle_publ_flag
N3 C1 N4 111.1(3) . . ?
N3 C1 H1 124.5 . . ?
N4 C1 H1 124.5 . . ?
C3 C2 N4 105.1(3) . . ?
C3 C2 H2 127.5 . . ?
N4 C2 H2 127.5 . . ?
C2 C3 N3 110.3(3) . . ?
C2 C3 C4 132.7(3) . . ?
N3 C3 C4 117.0(3) . . ?
N1 C4 N2 112.6(3) . . ?
N1 C4 C3 121.8(3) . . ?
N2 C4 C3 125.6(3) . . ?
C10 C5 N1 130.5(3) . . ?
C10 C5 C6 120.2(3) . . ?
N1 C5 C6 109.3(3) . . ?
N2 C6 C7 132.2(3) . . ?
N2 C6 C5 105.5(3) . . ?
C7 C6 C5 122.3(4) . . ?
C8 C7 C6 116.6(4) . . ?
C8 C7 H7 121.7 . . ?
C6 C7 H7 121.7 . . ?
C7 C8 C9 122.2(4) . . ?
C7 C8 H8 118.9 . . ?
C9 C8 H8 118.9 . . ?
C10 C9 C8 120.0(4) . . ?
C10 C9 C11 118.0(3) . . ?
C8 C9 C11 121.9(3) . . ?
C5 C10 C9 118.7(3) . . ?
C5 C10 H10 120.7 . . ?
C9 C10 H10 120.7 . . ?
O1 C11 O2 118.1(3) . . ?
O1 C11 C9 119.0(3) . . ?
O2 C11 C9 122.8(3) . . ?
O1 C11 Nd1 57.59(19) . . ?
O2 C11 Nd1 61.91(19) . . ?
C9 C11 Nd1 165.8(3) . . ?
C4 N1 C5 105.0(3) . . ?
C4 N1 Nd1 117.3(2) . 2_666 ?
C5 N1 Nd1 137.3(2) . 2_666 ?
C4 N2 C6 107.5(3) . . ?
C4 N2 H2A 126.2 . . ?
C6 N2 H2A 126.2 . . ?
C1 N3 C3 104.7(3) . . ?
C1 N3 Nd1 135.9(3) . 2_666 ?
C3 N3 Nd1 119.3(2) . 2_666 ?
C1 N4 C2 108.8(3) . . ?
C1 N4 H4 125.6 . . ?
C2 N4 H4 125.6 . . ?
O4 N5 O3 122.2(4) . . ?
O4 N5 O5 120.0(4) . . ?
O3 N5 O5 117.8(3) . . ?
O4 N5 Nd1 165.4(3) . . ?
O3 N5 Nd1 60.3(2) . . ?
O5 N5 Nd1 59.3(2) . . ?
O10 N6 O9 121.2(3) . . ?
O10 N6 O8 121.3(4) . . ?
O9 N6 O8 117.5(3) . . ?
O7 Nd1 O1 111.19(10) . . ?
O7 Nd1 O6 68.47(9) . . ?
O1 Nd1 O6 71.78(10) . . ?
O7 Nd1 O2 79.76(9) . . ?
O1 Nd1 O2 50.99(8) . . ?
O6 Nd1 O2 95.38(10) . . ?
O7 Nd1 O8 78.19(10) . . ?
O1 Nd1 O8 112.89(9) . . ?
O6 Nd1 O8 145.05(10) . . ?
O2 Nd1 O8 67.87(9) . . ?
O7 Nd1 O5 134.38(10) . . ?
O1 Nd1 O5 113.27(10) . . ?
O6 Nd1 O5 136.21(9) . . ?
O2 Nd1 O5 122.25(9) . . ?
O8 Nd1 O5 75.81(9) . . ?
O7 Nd1 N3 84.56(10) . 2_666 ?
O1 Nd1 N3 133.11(9) . 2_666 ?
O6 Nd1 N3 74.31(10) . 2_666 ?
O2 Nd1 N3 163.62(10) . 2_666 ?
O8 Nd1 N3 113.52(9) . 2_666 ?
O5 Nd1 N3 72.64(10) . 2_666 ?
O7 Nd1 O3 150.80(10) . . ?
O1 Nd1 O3 68.84(10) . . ?
O6 Nd1 O3 133.20(10) . . ?
O2 Nd1 O3 78.83(9) . . ?
O8 Nd1 O3 75.48(10) . . ?
O5 Nd1 O3 48.87(9) . . ?
N3 Nd1 O3 117.53(10) 2_666 . ?
O7 Nd1 N1 133.81(9) . 2_666 ?
O1 Nd1 N1 74.32(9) . 2_666 ?
O6 Nd1 N1 70.60(9) . 2_666 ?
O2 Nd1 N1 124.86(8) . 2_666 ?
O8 Nd1 N1 144.26(10) . 2_666 ?
O5 Nd1 N1 69.60(9) . 2_666 ?
N3 Nd1 N1 64.37(9) 2_666 2_666 ?
O3 Nd1 N1 75.22(10) . 2_666 ?
O7 Nd1 O9 68.18(10) . . ?
O1 Nd1 O9 159.82(9) . . ?
O6 Nd1 O9 123.33(10) . . ?
O2 Nd1 O9 110.77(9) . . ?
O8 Nd1 O9 46.93(9) . . ?
O5 Nd1 O9 66.63(10) . . ?
N3 Nd1 O9 66.95(9) 2_666 . ?
O3 Nd1 O9 101.54(10) . . ?
N1 Nd1 O9 121.57(9) 2_666 . ?
O7 Nd1 C11 98.43(10) . . ?
O1 Nd1 C11 25.56(9) . . ?
O6 Nd1 C11 85.83(11) . . ?
O2 Nd1 C11 25.81(9) . . ?
O8 Nd1 C11 89.02(10) . . ?
O5 Nd1 C11 117.76(10) . . ?
N3 Nd1 C11 157.33(11) 2_666 . ?
O3 Nd1 C11 68.90(10) . . ?
N1 Nd1 C11 99.06(10) 2_666 . ?
O9 Nd1 C11 135.03(10) . . ?
O7 Nd1 N5 152.83(10) . . ?
O1 Nd1 N5 89.65(11) . . ?
O6 Nd1 N5 137.12(9) . . ?
O2 Nd1 N5 102.27(10) . . ?
O8 Nd1 N5 77.65(10) . . ?
O5 Nd1 N5 24.68(9) . . ?
N3 Nd1 N5 93.84(10) 2_666 . ?
O3 Nd1 N5 24.65(9) . . ?
N1 Nd1 N5 67.21(9) 2_666 . ?
O9 Nd1 N5 86.20(10) . . ?
C11 Nd1 N5 93.40(11) . . ?
C11 O1 Nd1 96.9(2) . . ?
C11 O2 Nd1 92.3(2) . . ?
N5 O3 Nd1 95.1(2) . . ?
N5 O5 Nd1 96.1(2) . . ?
Nd1 O6 H6A 125.0 . . ?
Nd1 O6 H6B 114.2 . . ?
H6A O6 H6B 104.5 . . ?
Nd1 O7 H7A 109.6 . . ?
Nd1 O7 H7B 109.7 . . ?
H7A O7 H7B 104.2 . . ?
N6 O8 Nd1 102.4(2) . . ?
N6 O9 Nd1 93.1(2) . . ?
H11A O11 H11B 104.5 . . ?

loop_
_geom_bond_atom_site_label_1
_geom_bond_atom_site_label_2
_geom_bond_distance
_geom_bond_site_symmetry_2
_geom_bond_publ_flag
C1 N3 1.318(5) . ?
C1 N4 1.331(5) . ?
C1 H1 0.9300 . ?
C2 C3 1.352(5) . ?
C2 N4 1.355(5) . ?
C2 H2 0.9300 . ?
C3 N3 1.381(5) . ?
C3 C4 1.450(5) . ?
C4 N1 1.324(4) . ?
C4 N2 1.353(4) . ?
C5 C10 1.370(5) . ?
C5 N1 1.396(4) . ?
C5 C6 1.398(5) . ?
C6 N2 1.376(5) . ?
C6 C7 1.390(5) . ?
C7 C8 1.370(5) . ?
C7 H7 0.9300 . ?
C8 C9 1.403(5) . ?
C8 H8 0.9300 . ?
C9 C10 1.390(5) . ?
C9 C11 1.484(5) . ?
C10 H10 0.9300 . ?
C11 O1 1.262(4) . ?
C11 O2 1.266(4) . ?
C11 Nd1 2.905(4) . ?
N1 Nd1 2.629(3) 2_666 ?
N2 H2A 0.8600 . ?
N3 Nd1 2.585(3) 2_666 ?
N4 H4 0.8600 . ?
N5 O4 1.241(4) . ?
N5 O3 1.251(4) . ?
N5 O5 1.254(4) . ?
N5 Nd1 2.987(4) . ?
N6 O10 1.230(4) . ?
N6 O9 1.242(4) . ?
N6 O8 1.250(4) . ?
Nd1 O7 2.434(3) . ?
Nd1 O1 2.470(3) . ?
Nd1 O6 2.525(3) . ?
Nd1 O2 2.565(3) . ?
Nd1 O8 2.569(3) . ?
Nd1 O5 2.582(3) . ?
Nd1 O3 2.604(3) . ?
Nd1 O9 2.762(3) . ?
O6 H6A 0.8501 . ?
O6 H6B 0.8501 . ?
O7 H7A 0.8557 . ?
O7 H7B 0.8559 . ?
O11 H11A 0.8500 . ?
O11 H11B 0.8499 . ?

loop_
_geom_torsion_atom_site_label_1
_geom_torsion_atom_site_label_2
_geom_torsion_atom_site_label_3
_geom_torsion_atom_site_label_4
_geom_torsion
_geom_torsion_site_symmetry_1
_geom_torsion_site_symmetry_2
_geom_torsion_site_symmetry_3
_geom_torsion_site_symmetry_4
_geom_torsion_publ_flag
N4 C2 C3 N3 0.4(4) . . . . ?
N4 C2 C3 C4 178.9(4) . . . . ?
C2 C3 C4 N1 -173.5(4) . . . . ?
N3 C3 C4 N1 4.8(5) . . . . ?
C2 C3 C4 N2 6.5(7) . . . . ?
N3 C3 C4 N2 -175.2(3) . . . . ?
C10 C5 C6 N2 -179.8(3) . . . . ?
N1 C5 C6 N2 -0.3(4) . . . . ?
C10 C5 C6 C7 0.0(6) . . . . ?
N1 C5 C6 C7 179.5(4) . . . . ?
N2 C6 C7 C8 179.0(4) . . . . ?
C5 C6 C7 C8 -0.7(6) . . . . ?
C6 C7 C8 C9 0.4(6) . . . . ?
C7 C8 C9 C10 0.7(6) . . . . ?
C7 C8 C9 C11 -175.5(4) . . . . ?
N1 C5 C10 C9 -178.2(4) . . . . ?
C6 C5 C10 C9 1.1(6) . . . . ?
C8 C9 C10 C5 -1.5(6) . . . . ?
C11 C9 C10 C5 174.9(4) . . . . ?
C10 C9 C11 O1 3.3(6) . . . . ?
C8 C9 C11 O1 179.6(4) . . . . ?
C10 C9 C11 O2 -174.0(4) . . . . ?
C8 C9 C11 O2 2.3(6) . . . . ?
C10 C9 C11 Nd1 -68.8(12) . . . . ?
C8 C9 C11 Nd1 107.5(11) . . . . ?
N2 C4 N1 C5 -0.2(4) . . . . ?
C3 C4 N1 C5 179.9(3) . . . . ?
N2 C4 N1 Nd1 173.7(2) . . . 2_666 ?
C3 C4 N1 Nd1 -6.3(5) . . . 2_666 ?
C10 C5 N1 C4 179.7(4) . . . . ?
C6 C5 N1 C4 0.3(4) . . . . ?
C10 C5 N1 Nd1 7.7(6) . . . 2_666 ?
C6 C5 N1 Nd1 -171.7(3) . . . 2_666 ?
N1 C4 N2 C6 0.0(4) . . . . ?
C3 C4 N2 C6 180.0(3) . . . . ?
C7 C6 N2 C4 -179.5(4) . . . . ?
C5 C6 N2 C4 0.2(4) . . . . ?
N4 C1 N3 C3 0.4(4) . . . . ?
N4 C1 N3 Nd1 -177.7(3) . . . 2_666 ?
C2 C3 N3 C1 -0.5(4) . . . . ?
C4 C3 N3 C1 -179.2(3) . . . . ?
C2 C3 N3 Nd1 178.0(2) . . . 2_666 ?
C4 C3 N3 Nd1 -0.7(4) . . . 2_666 ?
N3 C1 N4 C2 -0.2(5) . . . . ?
C3 C2 N4 C1 -0.2(4) . . . . ?
O2 C11 O1 Nd1 13.5(4) . . . . ?
C9 C11 O1 Nd1 -163.9(3) . . . . ?
O1 C11 O2 Nd1 -12.9(4) . . . . ?
C9 C11 O2 Nd1 164.4(3) . . . . ?
O4 N5 O3 Nd1 -163.2(3) . . . . ?
O5 N5 O3 Nd1 14.7(3) . . . . ?
O4 N5 O5 Nd1 163.1(3) . . . . ?
O3 N5 O5 Nd1 -14.8(4) . . . . ?
O10 N6 O8 Nd1 176.7(3) . . . . ?
O9 N6 O8 Nd1 -3.1(4) . . . . ?
O10 N6 O9 Nd1 -177.0(4) . . . . ?
O8 N6 O9 Nd1 2.8(4) . . . . ?
